data_7245229
loop_
_publ_author_name
'Hossain, Muhammad Saddam'
'Ahmed, Fiaz'
'Karakalos, Stavros G.'
'Smith, Mark D.'
'Pant, Namrata'
'Garashchuk, Sophya'
'Greytak, Andrew B.'
'Docampo, Pablo'
'Shimizu, Linda S.'

_publ_section_title
;
 Structure--property investigations in urea tethered iodinated
 triphenylamines
;
_journal_name_full 'Physical Chemistry Chemical Physics'
_journal_paper_doi 10.1039/D2CP01856J
_journal_year 2022
_chemical_formula_moiety 'C20 H17 I2 N3 O'
_chemical_formula_sum 'C20 H17 I2 N3 O'
_chemical_formula_weight 569.17
_space_group_crystal_system triclinic
_space_group_IT_number 2
_space_group_name_Hall '-P 1'
_space_group_name_H-M_alt 'P -1'
_atom_sites_solution_hydrogens mixed
_atom_sites_solution_primary dual
_atom_sites_solution_secondary difmap
_audit_creation_date 2021-02-16
_audit_creation_method
;
Olex2 1.3
(compiled 2020.11.12 svn.r5f609507 for OlexSys, GUI svn.r6257)
;
_audit_update_record
;
2022-04-11 deposited with the CCDC.	2022-07-18 downloaded from the CCDC.
;
_cell_angle_alpha 90.9100(10)
_cell_angle_beta 99.539(2)
_cell_angle_gamma 114.9540(10)
_cell_formula_units_Z 4
_cell_length_a 9.4579(4)
_cell_length_b 9.9193(4)
_cell_length_c 23.4761(9)
_cell_measurement_reflns_used 9682
_cell_measurement_temperature 100(2)
_cell_measurement_theta_max 33.13
_cell_measurement_theta_min 2.36
_cell_volume 1960.13(14)
_computing_cell_refinement 'SAINT+ Ver. 8.40B (Bruker, 2019)'
_computing_data_collection 'Bruker APEX3 v2019.1-0 (Bruker, 2019)'
_computing_data_reduction 'SAINT+ Ver. 8.40B (Bruker, 2019)'
_computing_molecular_graphics 'OLEX2 (Dolomanov et al., 2009)'
_computing_publication_material 'OLEX2 (Dolomanov et al., 2009)'
_computing_structure_refinement 'XL (Sheldrick, 2015)'
_computing_structure_solution 'XT (Sheldrick, 2015)'
_diffrn_ambient_temperature 100(2)
_diffrn_detector PHOTON-II
_diffrn_detector_area_resol_mean 7.39
_diffrn_detector_type 'area detector'
_diffrn_measured_fraction_theta_full 1.000
_diffrn_measured_fraction_theta_max 0.998
_diffrn_measurement_device 'three-circle diffractometer'
_diffrn_measurement_device_type 'Bruker D8 QUEST'
_diffrn_measurement_method '\w and \f scans'
_diffrn_radiation_monochromator 'mirror optics'
_diffrn_radiation_probe x-ray
_diffrn_radiation_type MoK\a
_diffrn_radiation_wavelength 0.71073
_diffrn_reflns_av_R_equivalents 0.0437
_diffrn_reflns_av_unetI/netI 0.0358
_diffrn_reflns_Laue_measured_fraction_full 1.000
_diffrn_reflns_Laue_measured_fraction_max 0.998
_diffrn_reflns_limit_h_max 14
_diffrn_reflns_limit_h_min -14
_diffrn_reflns_limit_k_max 15
_diffrn_reflns_limit_k_min -15
_diffrn_reflns_limit_l_max 36
_diffrn_reflns_limit_l_min -36
_diffrn_reflns_number 76938
_diffrn_reflns_point_group_measured_fraction_full 1.000
_diffrn_reflns_point_group_measured_fraction_max 0.998
_diffrn_reflns_theta_full 25.242
_diffrn_reflns_theta_max 33.188
_diffrn_reflns_theta_min 2.275
_diffrn_source 'microfocus sealed X-ray tube'
_diffrn_source_current 1.0
_diffrn_source_power 0.05
_diffrn_source_type 'Incoatec I\ms'
_diffrn_source_voltage 50.0
_diffrn_standards_number 0
_exptl_absorpt_coefficient_mu 3.223
_exptl_absorpt_correction_T_max 0.4954
_exptl_absorpt_correction_T_min 0.3647
_exptl_absorpt_correction_type multi-scan
_exptl_absorpt_process_details
;
SADABS-2016/2 (Bruker,2016/2) was used for absorption correction.
wR2(int) was 0.0887 before and 0.0507 after correction.
The Ratio of minimum to maximum transmission is 0.7362.
The \l/2 correction factor is Not present.
;
_exptl_crystal_colour colourless
_exptl_crystal_colour_primary colourless
_exptl_crystal_density_diffrn 1.929
_exptl_crystal_description plate
_exptl_crystal_F_000 1088
_exptl_crystal_size_max 0.3
_exptl_crystal_size_mid 0.22
_exptl_crystal_size_min 0.12
_refine_diff_density_max 0.949
_refine_diff_density_min -1.079
_refine_diff_density_rms 0.112
_refine_ls_extinction_coef 0.00151(8)
_refine_ls_extinction_expression Fc^*^=kFc[1+0.001xFc^2^\l^3^/sin(2\q)]^-1/4^
_refine_ls_extinction_method 'SHELXL-2018/3 (Sheldrick 2018)'
_refine_ls_goodness_of_fit_ref 1.021
_refine_ls_hydrogen_treatment mixed
_refine_ls_matrix_type full
_refine_ls_number_parameters 494
_refine_ls_number_reflns 14982
_refine_ls_number_restraints 6
_refine_ls_restrained_S_all 1.021
_refine_ls_R_factor_all 0.0442
_refine_ls_R_factor_gt 0.0275
_refine_ls_shift/su_max 0.003
_refine_ls_shift/su_mean 0.000
_refine_ls_structure_factor_coef Fsqd
_refine_ls_weighting_details 'w=1/[\s^2^(Fo^2^)+(0.0158P)^2^+1.5166P] where P=(Fo^2^+2Fc^2^)/3'
_refine_ls_weighting_scheme calc
_refine_ls_wR_factor_gt 0.0512
_refine_ls_wR_factor_ref 0.0553
_reflns_Friedel_coverage 0.000
_reflns_number_gt 11902
_reflns_number_total 14982
_reflns_threshold_expression 'I > 2\s(I)'
_cod_data_source_file d2cp01856j2.cif
_cod_data_source_block mh_i2_u_etoac
_cod_depositor_comments
;
The following automatic conversions were performed:

data item '_diffrn_radiation_probe' value 'X-ray' was changed to
'x-ray' in accordance with the
/home/data/users/saulius/crontab/automatic-downloads/rss-feeds/RSC/lib/dictionaries/cif_core.dic
dictionary named 'cif_core.dic' version 2.4.2 last updated on
2011-04-26.

Automatic conversion script
Id: cif_fix_values 7556 2019-12-06 15:28:31Z antanas 
;
_cod_database_code 7245229
_shelx_shelxl_version_number 2018/3
_shelx_space_group_comment
;
The symmetry employed for this shelxl refinement is uniquely defined
by the following loop, which should always be used as a source of
symmetry information in preference to the above space-group names.
They are only intended as comments.
;
_olex2_refinement_description
;
1. Fixed Uiso
 At 1.2 times of:
  All C(H) groups, All C(H,H) groups
2. Restrained distances
 N1-H1A = N1-H1B = N2-H2 = N4-H4A = N4-H4B = N5-H5A
 0.86 with sigma of 0.02
3.a Secondary CH2 refined with riding coordinates:
 C2(H2A,H2B), C22(H22A,H22B)
3.b Aromatic/amide H refined with riding coordinates:
 C4(H4), C5(H5), C7(H7), C8(H8), C10(H10), C11(H11), C13(H13), C14(H14),
 C16(H16), C17(H17), C19(H19), C20(H20), C24(H24), C25(H25), C27(H27), C28(H28),
  C30(H30), C31(H31), C33(H33), C34(H34), C36(H36), C37(H37), C39(H39), C40(H40)
;
_olex2_submission_special_instructions 'No special instructions were received'

loop_
_space_group_symop_operation_xyz
'x, y, z'
'-x, -y, -z'

loop_
_atom_site_label
_atom_site_type_symbol
_atom_site_fract_x
_atom_site_fract_y
_atom_site_fract_z
_atom_site_U_iso_or_equiv
_atom_site_adp_type
_atom_site_occupancy
_atom_site_site_symmetry_order
_atom_site_calc_flag
_atom_site_refinement_flags_posn
_atom_site_refinement_flags_adp
_atom_site_refinement_flags_occupancy
_atom_site_disorder_assembly
_atom_site_disorder_group
I1 I 1.23049(2) 0.97638(2) 0.09239(2) 0.02330(4) Uani 1 1 d . . . . .
I2 I 0.05075(2) 0.31735(2) 0.03327(2) 0.02176(3) Uani 1 1 d . . . . .
O1 O 0.66132(18) 0.70535(18) 0.50276(7) 0.0267(3) Uani 1 1 d . . . . .
N1 N 0.4198(2) 0.6235(2) 0.52914(9) 0.0265(4) Uani 1 1 d D . . . .
H1A H 0.427(3) 0.542(2) 0.5380(12) 0.039(8) Uiso 1 1 d D . . . .
H1B H 0.333(3) 0.632(4) 0.5237(14) 0.056(10) Uiso 1 1 d D . . . .
N2 N 0.5079(2) 0.8265(2) 0.47702(7) 0.0204(3) Uani 1 1 d D . . . .
H2 H 0.417(2) 0.821(3) 0.4733(11) 0.026(7) Uiso 1 1 d D . . . .
N3 N 0.6416(2) 0.7533(2) 0.21673(7) 0.0210(4) Uani 1 1 d . . . . .
C1 C 0.5352(2) 0.7171(2) 0.50267(9) 0.0201(4) Uani 1 1 d . . . . .
C2 C 0.6234(3) 0.9344(2) 0.44764(9) 0.0217(4) Uani 1 1 d . . . . .
H2A H 0.729913 0.968136 0.472422 0.026 Uiso 1 1 calc R U . . .
H2B H 0.599925 1.022466 0.443918 0.026 Uiso 1 1 calc R U . . .
C3 C 0.6299(2) 0.8793(2) 0.38778(8) 0.0169(4) Uani 1 1 d . . . . .
C4 C 0.7400(2) 0.9771(2) 0.35768(9) 0.0186(4) Uani 1 1 d . . . . .
H4 H 0.811912 1.073601 0.375894 0.022 Uiso 1 1 calc R U . . .
C5 C 0.7469(2) 0.9370(2) 0.30172(8) 0.0183(4) Uani 1 1 d . . . . .
H5 H 0.822732 1.005832 0.281953 0.022 Uiso 1 1 calc R U . . .
C6 C 0.6423(2) 0.7950(2) 0.27435(8) 0.0174(4) Uani 1 1 d . . . . .
C7 C 0.5354(2) 0.6948(2) 0.30497(8) 0.0178(4) Uani 1 1 d . . . . .
H7 H 0.466182 0.596865 0.287469 0.021 Uiso 1 1 calc R U . . .
C8 C 0.5292(2) 0.7371(2) 0.36100(8) 0.0173(4) Uani 1 1 d . . . . .
H8 H 0.455145 0.667770 0.381215 0.021 Uiso 1 1 calc R U . . .
C9 C 0.7787(2) 0.8103(2) 0.19125(8) 0.0172(4) Uani 1 1 d . . . . .
C10 C 0.9271(2) 0.8314(2) 0.22143(8) 0.0173(4) Uani 1 1 d . . . . .
H10 H 0.940360 0.813664 0.261179 0.021 Uiso 1 1 calc R U . . .
C11 C 1.0563(2) 0.8785(2) 0.19348(9) 0.0184(4) Uani 1 1 d . . . . .
H11 H 1.157283 0.891704 0.214020 0.022 Uiso 1 1 calc R U . . .
C12 C 1.0376(2) 0.9063(2) 0.13557(9) 0.0181(4) Uani 1 1 d . . . . .
C13 C 0.8910(2) 0.8884(2) 0.10517(9) 0.0210(4) Uani 1 1 d . . . . .
H13 H 0.878379 0.907928 0.065617 0.025 Uiso 1 1 calc R U . . .
C14 C 0.7631(2) 0.8415(2) 0.13349(9) 0.0214(4) Uani 1 1 d . . . . .
H14 H 0.662718 0.830327 0.113071 0.026 Uiso 1 1 calc R U . . .
C15 C 0.4985(2) 0.6492(2) 0.17990(8) 0.0181(4) Uani 1 1 d . . . . .
C16 C 0.4967(2) 0.5203(2) 0.15527(9) 0.0218(4) Uani 1 1 d . . . . .
H16 H 0.583733 0.496351 0.167076 0.026 Uiso 1 1 calc R U . . .
C17 C 0.3688(2) 0.4262(2) 0.11361(9) 0.0212(4) Uani 1 1 d . . . . .
H17 H 0.369333 0.339661 0.095917 0.025 Uiso 1 1 calc R U . . .
C18 C 0.2401(2) 0.4593(2) 0.09795(8) 0.0174(4) Uani 1 1 d . . . . .
C19 C 0.2373(2) 0.5849(2) 0.12429(9) 0.0186(4) Uani 1 1 d . . . . .
H19 H 0.147172 0.605284 0.114317 0.022 Uiso 1 1 calc R U . . .
C20 C 0.3678(2) 0.6802(2) 0.16537(9) 0.0191(4) Uani 1 1 d . . . . .
H20 H 0.367321 0.766398 0.183412 0.023 Uiso 1 1 calc R U . . .
I3 I 0.46640(2) 0.11480(2) 0.31133(2) 0.03106(4) Uani 1 1 d . . . . .
I4 I -0.45037(2) 0.25264(2) 0.00237(2) 0.02612(4) Uani 1 1 d . . . . .
O2 O 0.15664(17) 0.70431(17) 0.49457(7) 0.0224(3) Uani 1 1 d . . . . .
N4 N -0.0506(2) 0.6474(2) 0.54177(9) 0.0251(4) Uani 1 1 d D . . . .
H4A H -0.030(3) 0.576(2) 0.5548(11) 0.025(7) Uiso 1 1 d D . . . .
H4B H -0.146(2) 0.636(3) 0.5393(12) 0.033(8) Uiso 1 1 d D . . . .
N5 N -0.0223(2) 0.7981(2) 0.46710(7) 0.0211(3) Uani 1 1 d D . . . .
H5A H -0.112(2) 0.789(3) 0.4713(12) 0.036(8) Uiso 1 1 d D . . . .
N6 N -0.0414(2) 0.3726(2) 0.25382(7) 0.0227(4) Uani 1 1 d . . . . .
C21 C 0.0335(2) 0.7146(2) 0.50014(8) 0.0181(4) Uani 1 1 d . . . . .
C22 C 0.0438(3) 0.8537(2) 0.41575(9) 0.0219(4) Uani 1 1 d . . . . .
H22A H 0.159104 0.917831 0.427766 0.026 Uiso 1 1 calc R U . . .
H22B H -0.006247 0.916266 0.397643 0.026 Uiso 1 1 calc R U . . .
C23 C 0.0191(2) 0.7297(2) 0.37112(8) 0.0188(4) Uani 1 1 d . . . . .
C24 C 0.1465(2) 0.7293(2) 0.34915(9) 0.0214(4) Uani 1 1 d . . . . .
H24 H 0.249295 0.808531 0.361706 0.026 Uiso 1 1 calc R U . . .
C25 C 0.1261(2) 0.6150(3) 0.30912(9) 0.0240(4) Uani 1 1 d . . . . .
H25 H 0.214250 0.618036 0.293828 0.029 Uiso 1 1 calc R U . . .
C26 C -0.0220(2) 0.4966(2) 0.29137(9) 0.0204(4) Uani 1 1 d . . . . .
C27 C -0.1516(2) 0.4978(2) 0.31170(9) 0.0222(4) Uani 1 1 d . . . . .
H27 H -0.254658 0.419640 0.298437 0.027 Uiso 1 1 calc R U . . .
C28 C -0.1304(2) 0.6131(2) 0.35132(9) 0.0220(4) Uani 1 1 d . . . . .
H28 H -0.219489 0.612488 0.365190 0.026 Uiso 1 1 calc R U . . .
C29 C 0.0730(2) 0.3148(2) 0.26581(9) 0.0198(4) Uani 1 1 d . . . . .
C30 C 0.1203(3) 0.2907(3) 0.32276(9) 0.0271(5) Uani 1 1 d . . . . .
H30 H 0.073838 0.311650 0.352621 0.032 Uiso 1 1 calc R U . . .
C31 C 0.2340(3) 0.2366(3) 0.33655(10) 0.0279(5) Uani 1 1 d . . . . .
H31 H 0.265936 0.221574 0.375547 0.033 Uiso 1 1 calc R U . . .
C32 C 0.3003(3) 0.2048(2) 0.29276(10) 0.0232(4) Uani 1 1 d . . . . .
C33 C 0.2547(3) 0.2276(2) 0.23616(9) 0.0227(4) Uani 1 1 d . . . . .
H33 H 0.300974 0.205654 0.206441 0.027 Uiso 1 1 calc R U . . .
C34 C 0.1413(3) 0.2825(2) 0.22242(9) 0.0210(4) Uani 1 1 d . . . . .
H34 H 0.110293 0.297909 0.183387 0.025 Uiso 1 1 calc R U . . .
C35 C -0.1341(2) 0.3465(2) 0.19714(9) 0.0197(4) Uani 1 1 d . . . . .
C36 C -0.2264(3) 0.2006(2) 0.17182(9) 0.0274(5) Uani 1 1 d . . . . .
H36 H -0.227555 0.119093 0.192745 0.033 Uiso 1 1 calc R U . . .
C37 C -0.3162(3) 0.1737(2) 0.11656(9) 0.0250(4) Uani 1 1 d . . . . .
H37 H -0.377881 0.074040 0.099389 0.030 Uiso 1 1 calc R U . . .
C38 C -0.3160(2) 0.2924(2) 0.08627(8) 0.0187(4) Uani 1 1 d . . . . .
C39 C -0.2244(2) 0.4378(2) 0.11060(9) 0.0203(4) Uani 1 1 d . . . . .
H39 H -0.223435 0.519056 0.089522 0.024 Uiso 1 1 calc R U . . .
C40 C -0.1341(2) 0.4641(2) 0.16601(9) 0.0194(4) Uani 1 1 d . . . . .
H40 H -0.071346 0.563895 0.182832 0.023 Uiso 1 1 calc R U . . .

loop_
_atom_site_aniso_label
_atom_site_aniso_U_11
_atom_site_aniso_U_22
_atom_site_aniso_U_33
_atom_site_aniso_U_23
_atom_site_aniso_U_13
_atom_site_aniso_U_12
I1 0.01978(6) 0.02042(6) 0.02727(7) 0.00089(5) 0.01137(5) 0.00390(5)
I2 0.01676(6) 0.02317(7) 0.01962(6) -0.00440(5) 0.00056(5) 0.00440(5)
O1 0.0190(7) 0.0353(9) 0.0326(8) 0.0102(7) 0.0073(6) 0.0170(7)
N1 0.0204(9) 0.0267(10) 0.0379(11) 0.0093(8) 0.0103(8) 0.0133(8)
N2 0.0231(9) 0.0295(9) 0.0163(8) 0.0040(7) 0.0055(7) 0.0180(8)
N3 0.0133(7) 0.0306(9) 0.0146(7) -0.0056(7) 0.0021(6) 0.0055(7)
C1 0.0188(9) 0.0231(10) 0.0191(9) -0.0005(8) 0.0025(7) 0.0102(8)
C2 0.0306(11) 0.0207(9) 0.0163(9) -0.0003(7) 0.0051(8) 0.0132(8)
C3 0.0175(9) 0.0221(9) 0.0151(8) 0.0001(7) 0.0013(7) 0.0130(8)
C4 0.0206(9) 0.0175(9) 0.0184(9) 0.0000(7) 0.0011(7) 0.0099(8)
C5 0.0196(9) 0.0196(9) 0.0160(9) 0.0018(7) 0.0021(7) 0.0092(8)
C6 0.0158(9) 0.0246(10) 0.0141(8) 0.0002(7) 0.0022(7) 0.0111(8)
C7 0.0144(8) 0.0202(9) 0.0179(9) -0.0025(7) 0.0013(7) 0.0075(7)
C8 0.0160(9) 0.0217(9) 0.0163(8) 0.0004(7) 0.0034(7) 0.0099(7)
C9 0.0161(9) 0.0174(9) 0.0177(9) -0.0010(7) 0.0032(7) 0.0068(7)
C10 0.0174(9) 0.0179(9) 0.0171(9) 0.0038(7) 0.0031(7) 0.0080(7)
C11 0.0136(8) 0.0162(9) 0.0226(9) 0.0007(7) 0.0029(7) 0.0040(7)
C12 0.0178(9) 0.0137(8) 0.0212(9) 0.0008(7) 0.0073(7) 0.0041(7)
C13 0.0226(10) 0.0251(10) 0.0157(9) -0.0004(7) 0.0035(7) 0.0106(8)
C14 0.0175(9) 0.0316(11) 0.0152(9) -0.0010(8) 0.0006(7) 0.0117(8)
C15 0.0143(8) 0.0238(10) 0.0128(8) -0.0009(7) 0.0020(7) 0.0053(7)
C16 0.0177(9) 0.0266(10) 0.0238(10) -0.0019(8) 0.0037(8) 0.0123(8)
C17 0.0184(9) 0.0216(10) 0.0226(10) -0.0039(8) 0.0035(8) 0.0080(8)
C18 0.0132(8) 0.0196(9) 0.0156(8) -0.0002(7) 0.0030(7) 0.0036(7)
C19 0.0149(8) 0.0216(9) 0.0188(9) 0.0011(7) 0.0035(7) 0.0075(7)
C20 0.0182(9) 0.0214(9) 0.0184(9) -0.0023(7) 0.0033(7) 0.0093(8)
I3 0.02154(7) 0.02204(7) 0.04615(10) 0.00700(6) -0.00304(6) 0.00939(6)
I4 0.02423(7) 0.03778(8) 0.01306(6) 0.00220(5) 0.00132(5) 0.01102(6)
O2 0.0201(7) 0.0278(8) 0.0255(7) 0.0058(6) 0.0070(6) 0.0152(6)
N4 0.0239(9) 0.0291(10) 0.0275(10) 0.0064(8) 0.0093(8) 0.0145(8)
N5 0.0205(8) 0.0324(10) 0.0170(8) 0.0021(7) 0.0041(7) 0.0174(8)
N6 0.0219(9) 0.0295(9) 0.0171(8) -0.0053(7) -0.0039(7) 0.0143(8)
C21 0.0178(9) 0.0189(9) 0.0172(9) -0.0024(7) 0.0020(7) 0.0081(7)
C22 0.0254(10) 0.0265(10) 0.0170(9) 0.0019(8) 0.0023(8) 0.0148(9)
C23 0.0169(9) 0.0271(10) 0.0137(8) 0.0023(7) 0.0016(7) 0.0112(8)
C24 0.0131(9) 0.0280(10) 0.0190(9) -0.0032(8) 0.0010(7) 0.0058(8)
C25 0.0143(9) 0.0339(12) 0.0210(10) -0.0053(8) 0.0023(7) 0.0085(8)
C26 0.0162(9) 0.0252(10) 0.0171(9) -0.0019(7) -0.0005(7) 0.0079(8)
C27 0.0146(9) 0.0278(11) 0.0199(9) 0.0001(8) 0.0027(7) 0.0053(8)
C28 0.0155(9) 0.0314(11) 0.0210(10) 0.0027(8) 0.0057(7) 0.0110(8)
C29 0.0180(9) 0.0214(9) 0.0171(9) -0.0008(7) -0.0010(7) 0.0073(8)
C30 0.0246(11) 0.0395(13) 0.0166(9) 0.0026(9) 0.0021(8) 0.0141(10)
C31 0.0254(11) 0.0359(12) 0.0182(10) 0.0071(9) -0.0014(8) 0.0111(10)
C32 0.0200(10) 0.0195(10) 0.0273(11) 0.0055(8) -0.0011(8) 0.0077(8)
C33 0.0275(11) 0.0204(10) 0.0236(10) 0.0032(8) 0.0062(8) 0.0131(8)
C34 0.0286(11) 0.0193(9) 0.0169(9) 0.0045(7) 0.0037(8) 0.0122(8)
C35 0.0166(9) 0.0237(10) 0.0173(9) -0.0020(7) -0.0006(7) 0.0089(8)
C36 0.0330(12) 0.0202(10) 0.0217(10) 0.0022(8) -0.0051(9) 0.0084(9)
C37 0.0257(11) 0.0189(10) 0.0214(10) -0.0013(8) -0.0034(8) 0.0041(8)
C38 0.0153(9) 0.0263(10) 0.0132(8) 0.0005(7) 0.0018(7) 0.0081(8)
C39 0.0207(9) 0.0230(10) 0.0189(9) 0.0031(8) 0.0057(7) 0.0102(8)
C40 0.0169(9) 0.0187(9) 0.0216(9) -0.0013(7) 0.0047(7) 0.0064(7)

loop_
_atom_type_symbol
_atom_type_description
_atom_type_scat_dispersion_real
_atom_type_scat_dispersion_imag
_atom_type_scat_source
C C 0.0033 0.0016 'International Tables Vol C Tables 4.2.6.8 and 6.1.1.4'
H H 0.0000 0.0000 'International Tables Vol C Tables 4.2.6.8 and 6.1.1.4'
I I -0.4742 1.8119 'International Tables Vol C Tables 4.2.6.8 and 6.1.1.4'
N N 0.0061 0.0033 'International Tables Vol C Tables 4.2.6.8 and 6.1.1.4'
O O 0.0106 0.0060 'International Tables Vol C Tables 4.2.6.8 and 6.1.1.4'

loop_
_geom_angle_atom_site_label_1
_geom_angle_atom_site_label_2
_geom_angle_atom_site_label_3
_geom_angle
_geom_angle_site_symmetry_1
_geom_angle_site_symmetry_3
_geom_angle_publ_flag
H1A N1 H1B 123(3) . . ?
C1 N1 H1A 116(2) . . ?
C1 N1 H1B 117(2) . . ?
C1 N2 H2 117.6(18) . . ?
C1 N2 C2 121.26(18) . . ?
C2 N2 H2 120.2(18) . . ?
C6 N3 C9 123.26(16) . . ?
C6 N3 C15 120.89(16) . . ?
C9 N3 C15 115.84(15) . . ?
O1 C1 N1 122.3(2) . . ?
O1 C1 N2 121.49(19) . . ?
N2 C1 N1 116.16(19) . . ?
N2 C2 H2A 108.4 . . ?
N2 C2 H2B 108.4 . . ?
N2 C2 C3 115.69(17) . . ?
H2A C2 H2B 107.4 . . ?
C3 C2 H2A 108.4 . . ?
C3 C2 H2B 108.4 . . ?
C4 C3 C2 118.42(18) . . ?
C8 C3 C2 123.31(18) . . ?
C8 C3 C4 118.26(18) . . ?
C3 C4 H4 119.2 . . ?
C5 C4 C3 121.50(19) . . ?
C5 C4 H4 119.2 . . ?
C4 C5 H5 120.0 . . ?
C4 C5 C6 119.98(18) . . ?
C6 C5 H5 120.0 . . ?
C5 C6 N3 121.33(18) . . ?
C7 C6 N3 119.88(18) . . ?
C7 C6 C5 118.78(17) . . ?
C6 C7 H7 119.7 . . ?
C8 C7 C6 120.52(18) . . ?
C8 C7 H7 119.7 . . ?
C3 C8 C7 120.90(18) . . ?
C3 C8 H8 119.5 . . ?
C7 C8 H8 119.5 . . ?
C10 C9 N3 122.13(18) . . ?
C10 C9 C14 118.97(18) . . ?
C14 C9 N3 118.87(18) . . ?
C9 C10 H10 120.0 . . ?
C11 C10 C9 120.07(18) . . ?
C11 C10 H10 120.0 . . ?
C10 C11 H11 120.0 . . ?
C12 C11 C10 120.06(18) . . ?
C12 C11 H11 120.0 . . ?
C11 C12 I1 120.72(15) . . ?
C13 C12 I1 118.71(15) . . ?
C13 C12 C11 120.57(18) . . ?
C12 C13 H13 120.6 . . ?
C14 C13 C12 118.87(19) . . ?
C14 C13 H13 120.6 . . ?
C9 C14 H14 119.3 . . ?
C13 C14 C9 121.44(19) . . ?
C13 C14 H14 119.3 . . ?
C16 C15 N3 118.48(18) . . ?
C20 C15 N3 121.31(18) . . ?
C20 C15 C16 120.04(18) . . ?
C15 C16 H16 119.8 . . ?
C17 C16 C15 120.45(19) . . ?
C17 C16 H16 119.8 . . ?
C16 C17 H17 120.3 . . ?
C16 C17 C18 119.45(19) . . ?
C18 C17 H17 120.3 . . ?
C17 C18 I2 118.48(14) . . ?
C17 C18 C19 120.65(18) . . ?
C19 C18 I2 120.86(14) . . ?
C18 C19 H19 120.3 . . ?
C20 C19 C18 119.38(18) . . ?
C20 C19 H19 120.3 . . ?
C15 C20 C19 119.92(18) . . ?
C15 C20 H20 120.0 . . ?
C19 C20 H20 120.0 . . ?
H4A N4 H4B 117(3) . . ?
C21 N4 H4A 113.0(17) . . ?
C21 N4 H4B 120.0(19) . . ?
C21 N5 H5A 115(2) . . ?
C21 N5 C22 119.31(17) . . ?
C22 N5 H5A 122.7(19) . . ?
C29 N6 C26 117.65(16) . . ?
C29 N6 C35 119.82(17) . . ?
C35 N6 C26 118.80(17) . . ?
O2 C21 N4 122.08(19) . . ?
O2 C21 N5 122.14(19) . . ?
N5 C21 N4 115.72(18) . . ?
N5 C22 H22A 109.0 . . ?
N5 C22 H22B 109.0 . . ?
N5 C22 C23 113.01(18) . . ?
H22A C22 H22B 107.8 . . ?
C23 C22 H22A 109.0 . . ?
C23 C22 H22B 109.0 . . ?
C24 C23 C22 120.46(18) . . ?
C24 C23 C28 118.12(19) . . ?
C28 C23 C22 121.42(18) . . ?
C23 C24 H24 119.5 . . ?
C25 C24 C23 121.08(19) . . ?
C25 C24 H24 119.5 . . ?
C24 C25 H25 119.8 . . ?
C26 C25 C24 120.34(19) . . ?
C26 C25 H25 119.8 . . ?
C25 C26 N6 120.64(18) . . ?
C25 C26 C27 119.14(19) . . ?
C27 C26 N6 120.19(18) . . ?
C26 C27 H27 120.0 . . ?
C28 C27 C26 120.06(19) . . ?
C28 C27 H27 120.0 . . ?
C23 C28 H28 119.4 . . ?
C27 C28 C23 121.17(19) . . ?
C27 C28 H28 119.4 . . ?
C30 C29 N6 119.30(19) . . ?
C34 C29 N6 121.90(18) . . ?
C34 C29 C30 118.8(2) . . ?
C29 C30 H30 119.4 . . ?
C31 C30 C29 121.2(2) . . ?
C31 C30 H30 119.4 . . ?
C30 C31 H31 120.4 . . ?
C32 C31 C30 119.2(2) . . ?
C32 C31 H31 120.4 . . ?
C31 C32 I3 120.38(16) . . ?
C33 C32 I3 119.15(17) . . ?
C33 C32 C31 120.4(2) . . ?
C32 C33 H33 119.8 . . ?
C32 C33 C34 120.3(2) . . ?
C34 C33 H33 119.8 . . ?
C29 C34 H34 120.0 . . ?
C33 C34 C29 120.08(19) . . ?
C33 C34 H34 120.0 . . ?
C36 C35 N6 119.95(19) . . ?
C40 C35 N6 121.11(18) . . ?
C40 C35 C36 118.93(19) . . ?
C35 C36 H36 119.7 . . ?
C37 C36 C35 120.6(2) . . ?
C37 C36 H36 119.7 . . ?
C36 C37 H37 120.1 . . ?
C36 C37 C38 119.77(19) . . ?
C38 C37 H37 120.1 . . ?
C37 C38 I4 120.02(15) . . ?
C39 C38 I4 119.53(15) . . ?
C39 C38 C37 120.43(18) . . ?
C38 C39 H39 120.3 . . ?
C38 C39 C40 119.49(19) . . ?
C40 C39 H39 120.3 . . ?
C35 C40 C39 120.81(19) . . ?
C35 C40 H40 119.6 . . ?
C39 C40 H40 119.6 . . ?

loop_
_geom_bond_atom_site_label_1
_geom_bond_atom_site_label_2
_geom_bond_distance
_geom_bond_site_symmetry_2
_geom_bond_publ_flag
I1 C12 2.0985(19) . ?
I2 C18 2.0970(19) . ?
O1 C1 1.246(2) . ?
N1 H1A 0.862(17) . ?
N1 H1B 0.847(18) . ?
N1 C1 1.352(3) . ?
N2 H2 0.833(16) . ?
N2 C1 1.347(3) . ?
N2 C2 1.449(3) . ?
N3 C6 1.406(2) . ?
N3 C9 1.417(2) . ?
N3 C15 1.432(2) . ?
C2 H2A 0.9900 . ?
C2 H2B 0.9900 . ?
C2 C3 1.520(3) . ?
C3 C4 1.392(3) . ?
C3 C8 1.390(3) . ?
C4 H4 0.9500 . ?
C4 C5 1.387(3) . ?
C5 H5 0.9500 . ?
C5 C6 1.400(3) . ?
C6 C7 1.394(3) . ?
C7 H7 0.9500 . ?
C7 C8 1.392(3) . ?
C8 H8 0.9500 . ?
C9 C10 1.391(3) . ?
C9 C14 1.393(3) . ?
C10 H10 0.9500 . ?
C10 C11 1.391(3) . ?
C11 H11 0.9500 . ?
C11 C12 1.389(3) . ?
C12 C13 1.387(3) . ?
C13 H13 0.9500 . ?
C13 C14 1.387(3) . ?
C14 H14 0.9500 . ?
C15 C16 1.387(3) . ?
C15 C20 1.387(3) . ?
C16 H16 0.9500 . ?
C16 C17 1.384(3) . ?
C17 H17 0.9500 . ?
C17 C18 1.385(3) . ?
C18 C19 1.395(3) . ?
C19 H19 0.9500 . ?
C19 C20 1.393(3) . ?
C20 H20 0.9500 . ?
I3 C32 2.103(2) . ?
I4 C38 2.0912(19) . ?
O2 C21 1.239(2) . ?
N4 H4A 0.859(16) . ?
N4 H4B 0.851(17) . ?
N4 C21 1.365(3) . ?
N5 H5A 0.838(17) . ?
N5 C21 1.348(3) . ?
N5 C22 1.459(3) . ?
N6 C26 1.430(3) . ?
N6 C29 1.416(3) . ?
N6 C35 1.420(3) . ?
C22 H22A 0.9900 . ?
C22 H22B 0.9900 . ?
C22 C23 1.516(3) . ?
C23 C24 1.389(3) . ?
C23 C28 1.392(3) . ?
C24 H24 0.9500 . ?
C24 C25 1.388(3) . ?
C25 H25 0.9500 . ?
C25 C26 1.385(3) . ?
C26 C27 1.392(3) . ?
C27 H27 0.9500 . ?
C27 C28 1.387(3) . ?
C28 H28 0.9500 . ?
C29 C30 1.395(3) . ?
C29 C34 1.392(3) . ?
C30 H30 0.9500 . ?
C30 C31 1.387(3) . ?
C31 H31 0.9500 . ?
C31 C32 1.386(3) . ?
C32 C33 1.380(3) . ?
C33 H33 0.9500 . ?
C33 C34 1.391(3) . ?
C34 H34 0.9500 . ?
C35 C36 1.394(3) . ?
C35 C40 1.386(3) . ?
C36 H36 0.9500 . ?
C36 C37 1.381(3) . ?
C37 H37 0.9500 . ?
C37 C38 1.385(3) . ?
C38 C39 1.383(3) . ?
C39 H39 0.9500 . ?
C39 C40 1.387(3) . ?
C40 H40 0.9500 . ?

loop_
_geom_hbond_atom_site_label_D
_geom_hbond_atom_site_label_H
_geom_hbond_atom_site_label_A
_geom_hbond_distance_DH
_geom_hbond_distance_HA
_geom_hbond_distance_DA
_geom_hbond_angle_DHA
_geom_hbond_site_symmetry_A
_geom_hbond_publ_flag
N1 H1A O1 0.862(17) 2.36(2) 3.068(3) 139(3) 2_666 yes
N1 H1B O2 0.847(18) 2.10(2) 2.921(2) 162(3) . yes
N2 H2 O2 0.833(16) 2.378(19) 3.122(2) 149(2) . yes
N4 H4A O2 0.859(16) 2.67(2) 3.252(3) 126(2) 2_566 yes
N4 H4B O1 0.851(17) 2.26(2) 3.017(2) 149(2) 1_455 yes
N5 H5A O1 0.838(17) 2.207(19) 3.005(2) 159(3) 1_455 yes

loop_
_geom_torsion_atom_site_label_1
_geom_torsion_atom_site_label_2
_geom_torsion_atom_site_label_3
_geom_torsion_atom_site_label_4
_geom_torsion
_geom_torsion_site_symmetry_1
_geom_torsion_site_symmetry_2
_geom_torsion_site_symmetry_3
_geom_torsion_site_symmetry_4
_geom_torsion_publ_flag
I1 C12 C13 C14 179.73(15) . . . . ?
I2 C18 C19 C20 -177.35(15) . . . . ?
N2 C2 C3 C4 -179.14(18) . . . . ?
N2 C2 C3 C8 2.2(3) . . . . ?
N3 C6 C7 C8 -176.74(18) . . . . ?
N3 C9 C10 C11 175.84(18) . . . . ?
N3 C9 C14 C13 -175.84(19) . . . . ?
N3 C15 C16 C17 -171.54(19) . . . . ?
N3 C15 C20 C19 172.62(18) . . . . ?
C1 N2 C2 C3 77.3(2) . . . . ?
C2 N2 C1 O1 0.9(3) . . . . ?
C2 N2 C1 N1 179.52(19) . . . . ?
C2 C3 C4 C5 -176.65(19) . . . . ?
C2 C3 C8 C7 176.98(19) . . . . ?
C3 C4 C5 C6 -0.3(3) . . . . ?
C4 C3 C8 C7 -1.6(3) . . . . ?
C4 C5 C6 N3 177.12(19) . . . . ?
C4 C5 C6 C7 -1.8(3) . . . . ?
C5 C6 C7 C8 2.2(3) . . . . ?
C6 N3 C9 C10 40.4(3) . . . . ?
C6 N3 C9 C14 -141.8(2) . . . . ?
C6 N3 C15 C16 -122.5(2) . . . . ?
C6 N3 C15 C20 62.2(3) . . . . ?
C6 C7 C8 C3 -0.5(3) . . . . ?
C8 C3 C4 C5 2.0(3) . . . . ?
C9 N3 C6 C5 30.4(3) . . . . ?
C9 N3 C6 C7 -150.7(2) . . . . ?
C9 N3 C15 C16 57.8(3) . . . . ?
C9 N3 C15 C20 -117.4(2) . . . . ?
C9 C10 C11 C12 0.8(3) . . . . ?
C10 C9 C14 C13 2.0(3) . . . . ?
C10 C11 C12 I1 -179.69(14) . . . . ?
C10 C11 C12 C13 0.4(3) . . . . ?
C11 C12 C13 C14 -0.4(3) . . . . ?
C12 C13 C14 C9 -0.9(3) . . . . ?
C14 C9 C10 C11 -1.9(3) . . . . ?
C15 N3 C6 C5 -149.3(2) . . . . ?
C15 N3 C6 C7 29.6(3) . . . . ?
C15 N3 C9 C10 -139.9(2) . . . . ?
C15 N3 C9 C14 37.9(3) . . . . ?
C15 C16 C17 C18 -2.0(3) . . . . ?
C16 C15 C20 C19 -2.6(3) . . . . ?
C16 C17 C18 I2 178.55(16) . . . . ?
C16 C17 C18 C19 -0.9(3) . . . . ?
C17 C18 C19 C20 2.1(3) . . . . ?
C18 C19 C20 C15 -0.4(3) . . . . ?
C20 C15 C16 C17 3.8(3) . . . . ?
I3 C32 C33 C34 177.93(16) . . . . ?
I4 C38 C39 C40 -179.33(15) . . . . ?
N5 C22 C23 C24 -128.1(2) . . . . ?
N5 C22 C23 C28 51.4(3) . . . . ?
N6 C26 C27 C28 175.4(2) . . . . ?
N6 C29 C30 C31 -178.9(2) . . . . ?
N6 C29 C34 C33 179.2(2) . . . . ?
N6 C35 C36 C37 -179.5(2) . . . . ?
N6 C35 C40 C39 179.76(19) . . . . ?
C21 N5 C22 C23 61.3(2) . . . . ?
C22 N5 C21 O2 12.6(3) . . . . ?
C22 N5 C21 N4 -170.02(19) . . . . ?
C22 C23 C24 C25 178.7(2) . . . . ?
C22 C23 C28 C27 -178.2(2) . . . . ?
C23 C24 C25 C26 -1.6(3) . . . . ?
C24 C23 C28 C27 1.4(3) . . . . ?
C24 C25 C26 N6 -174.9(2) . . . . ?
C24 C25 C26 C27 3.5(3) . . . . ?
C25 C26 C27 C28 -3.0(3) . . . . ?
C26 N6 C29 C30 45.7(3) . . . . ?
C26 N6 C29 C34 -133.7(2) . . . . ?
C26 N6 C35 C36 -145.1(2) . . . . ?
C26 N6 C35 C40 35.3(3) . . . . ?
C26 C27 C28 C23 0.5(3) . . . . ?
C28 C23 C24 C25 -0.8(3) . . . . ?
C29 N6 C26 C25 43.5(3) . . . . ?
C29 N6 C26 C27 -134.9(2) . . . . ?
C29 N6 C35 C36 57.1(3) . . . . ?
C29 N6 C35 C40 -122.5(2) . . . . ?
C29 C30 C31 C32 -0.6(4) . . . . ?
C30 C29 C34 C33 -0.2(3) . . . . ?
C30 C31 C32 I3 -177.61(17) . . . . ?
C30 C31 C32 C33 0.4(3) . . . . ?
C31 C32 C33 C34 -0.1(3) . . . . ?
C32 C33 C34 C29 0.0(3) . . . . ?
C34 C29 C30 C31 0.5(3) . . . . ?
C35 N6 C26 C25 -114.7(2) . . . . ?
C35 N6 C26 C27 66.9(3) . . . . ?
C35 N6 C29 C30 -156.3(2) . . . . ?
C35 N6 C29 C34 24.3(3) . . . . ?
C35 C36 C37 C38 -0.7(4) . . . . ?
C36 C35 C40 C39 0.2(3) . . . . ?
C36 C37 C38 I4 179.58(18) . . . . ?
C36 C37 C38 C39 1.1(3) . . . . ?
C37 C38 C39 C40 -0.8(3) . . . . ?
C38 C39 C40 C35 0.2(3) . . . . ?
C40 C35 C36 C37 0.1(3) . . . . ?
